data_8101158
loop_
_publ_author_name
'Nabeshima, T.'
'Horn, E.'
'Aoki, Taizo'
'Yano, Yumihiko'

_publ_section_title
;
Crystal structure of 3,6,9,12,20,23,26,29-octaoxa-36,49-dithia-51,
52-diaza-hexacyclo[16.16.16.1^38,42^.1^43,47^.0^14,50^.0^31,35^]dopentaconta-
1(35),14,16,18(50),31,33,38,40,42(52),43,45,47(51)-dodecaene, 
C~40~H~48~N~2~O~8~S~2~, a 2,2'-bipyridine-bridged macrocyclic polyether
;
_journal_issue 1
_journal_name_full 'Zeitschrift f\"ur Kristallographie - New Crystal Structures'
_journal_page_first 19
_journal_page_last 20
_journal_volume 215
_journal_year 2000
_chemical_formula_analytical 'C40 H48 N2 O8 S2 '
_chemical_formula_moiety 'C40 H48 N2 O8 S2 '
_chemical_formula_sum 'C40 H48 N2 O8 S2'
_chemical_formula_weight 748.95
_chemical_melting_point 443
_chemical_name_common '2,2'-Bipyridine-bridged macrocyclic polyether'
_space_group_IT_number 14
_symmetry_cell_setting monoclinic
_symmetry_space_group_name_Hall '-P 2ybc'
_symmetry_space_group_name_H-M 'P 1 21/c 1'
_cell_angle_alpha 90
_cell_angle_beta 99.11(1)
_cell_angle_gamma 90
_cell_formula_units_Z 2
_cell_length_a 8.283(1)
_cell_length_b 11.310(2)
_cell_length_c 20.669(7)
_cell_measurement_temperature 569.2
_cell_volume 1911.7(6)
_diffrn_ambient_temperature 569.2
_exptl_crystal_density_diffrn 1.301
_refine_ls_R_factor_obs 0.0487
_refine_ls_wR_factor_obs 0.0452
_cod_depositor_comments
;
The following automatic conversions were performed:

'_chemical_melting_point' value '443 K' was changed to '443' - the
value should be numeric and without a unit designator.

Automatic conversion script
Id: cif_fix_values 1646 2011-03-28 12:23:43Z adriana 
;
_cod_original_sg_symbol_H-M 'P 21/c'
_cod_original_formula_sum 'C40 H48 N2 O8 S2 '
_cod_database_code 8101158

loop_
_symmetry_equiv_pos_as_xyz
x,y,z
-x,1/2+y,1/2-z
-x,-y,-z
x,1/2-y,1/2+z

loop_
_atom_site_aniso_label
_atom_site_aniso_U_11
_atom_site_aniso_U_22
_atom_site_aniso_U_33
_atom_site_aniso_U_12
_atom_site_aniso_U_13
_atom_site_aniso_U_23
S(1) 0.0484(5) 0.0551(5) 0.0391(4) -0.0015(5) 0.0113(3) -0.0039(4)
O(1) 0.064(2) 0.043(1) 0.059(1) 0.011(1) 0.019(1) 0.008(1)
O(2) 0.101(2) 0.061(2) 0.055(2) 0.015(2) -0.013(2) -0.001(1)
O(3) 0.045(1) 0.056(1) 0.066(2) 0.004(1) 0.009(1) -0.015(1)
O(4) 0.054(1) 0.054(1) 0.046(1) 0.016(1) -0.006(1) -0.003(1)
N(1) 0.034(1) 0.036(1) 0.045(1) 0.001(1) 0.004(1) -0.004(1)
C(1) 0.032(2) 0.036(2) 0.045(2) 0.001(1) 0.003(1) -0.003(1)
C(2) 0.054(2) 0.036(2) 0.061(2) -0.002(2) 0.015(2) -0.011(2)
C(3) 0.064(3) 0.040(2) 0.077(3) -0.011(2) 0.028(2) -0.002(2)
C(4) 0.051(2) 0.051(2) 0.059(2) -0.006(2) 0.020(2) -0.003(2)
C(5) 0.030(2) 0.041(2) 0.047(2) 0.001(1) 0.004(1) -0.004(1)
C(6) 0.038(2) 0.052(2) 0.051(2) 0.002(2) 0.011(2) -0.009(2)
C(7) 0.035(2) 0.042(2) 0.033(1) -0.003(1) -0.001(1) 0.000(1)
C(8) 0.042(2) 0.043(2) 0.038(2) -0.003(2) -0.005(1) 0.000(1)
C(9) 0.048(2) 0.048(2) 0.051(2) -0.008(2) -0.002(2) 0.014(2)
C(10) 0.039(2) 0.065(3) 0.054(2) -0.006(2) 0.005(2) 0.014(2)
C(11) 0.035(2) 0.055(2) 0.050(2) 0.001(2) 0.007(2) 0.003(2)
C(12) 0.035(2) 0.043(2) 0.037(2) -0.005(1) 0.000(1) 0.002(1)
C(13) 0.046(2) 0.041(2) 0.056(2) 0.001(2) 0.009(2) 0.003(2)
C(14) 0.095(3) 0.042(2) 0.052(2) 0.010(2) 0.010(2) 0.010(2)
C(15) 0.105(4) 0.050(2) 0.057(2) 0.004(2) 0.000(2) 0.001(2)
C(16) 0.083(3) 0.045(2) 0.057(2) 0.016(2) -0.002(2) -0.005(2)
C(17) 0.056(2) 0.052(2) 0.052(2) 0.012(2) 0.004(2) -0.004(2)
C(18) 0.059(3) 0.044(2) 0.064(2) 0.015(2) -0.006(2) -0.005(2)
C(19) 0.064(3) 0.049(2) 0.058(2) 0.019(2) -0.001(2) -0.007(2)
C(20) 0.062(2) 0.037(2) 0.049(2) 0.005(2) -0.007(2) -0.002(2)

loop_
_atom_site_label
_atom_site_fract_x
_atom_site_fract_y
_atom_site_fract_z
_atom_site_U_iso_or_equiv
_atom_site_thermal_displace_type
_atom_site_calc_flag
_atom_site_calc_attached_atom
_atom_site_occupancy
_atom_site_refinement_flags
S(1) -0.0356(1) -0.17763(8) 0.27228(4) 0.0471(2) Uani d . 1.00 .
O(1) -0.3952(3) 0.0846(2) 0.3206(1) 0.0542(7) Uani d . 1.00 .
O(2) -0.3739(4) 0.3419(2) 0.3774(1) 0.0753(9) Uani d . 1.00 .
O(3) -0.3299(3) 0.4158(2) 0.5126(1) 0.0554(7) Uani d . 1.00 .
O(4) -0.0211(3) 0.4259(2) 0.6037(1) 0.0527(7) Uani d . 1.00 .
N(1) 0.0593(3) -0.0768(2) 0.4313(1) 0.0386(7) Uani d . 1.00 .
C(1) 0.0440(4) 0.0130(3) 0.4720(1) 0.0378(8) Uani d . 1.00 .
C(2) 0.1077(5) 0.1248(3) 0.4636(2) 0.050(1) Uani d . 1.00 .
C(3) 0.1854(5) 0.1434(3) 0.4105(2) 0.058(1) Uani d . 1.00 .
C(4) 0.1967(4) 0.0531(3) 0.3669(2) 0.052(1) Uani d . 1.00 .
C(5) 0.1339(4) -0.0567(3) 0.3794(1) 0.0397(8) Uani d . 1.00 .
C(6) 0.1437(4) -0.1609(3) 0.3354(2) 0.0464(10) Uani d . 1.00 .
C(7) -0.1906(4) -0.2068(3) 0.3212(1) 0.0373(8) Uani d . 1.00 .
C(8) -0.2101(4) -0.3198(3) 0.3460(1) 0.0419(9) Uani d . 1.00 .
C(9) -0.3337(4) -0.3390(3) 0.3830(2) 0.050(1) Uani d . 1.00 .
C(10) -0.4331(4) -0.2485(3) 0.3961(2) 0.053(1) Uani d . 1.00 .
C(11) -0.4144(4) -0.1356(3) 0.3717(2) 0.0464(10) Uani d . 1.00 .
C(12) -0.2949(4) -0.1151(3) 0.3329(1) 0.0390(8) Uani d . 1.00 .
C(13) -0.2771(5) 0.0060(3) 0.3039(2) 0.0476(10) Uani d . 1.00 .
C(14) -0.3883(6) 0.1958(3) 0.2886(2) 0.063(1) Uani d . 1.00 .
C(15) -0.4629(6) 0.2909(4) 0.3225(2) 0.072(1) Uani d . 1.00 .
C(16) -0.3236(6) 0.2678(3) 0.4324(2) 0.063(1) Uani d . 1.00 .
C(17) -0.2251(5) 0.3395(3) 0.4840(2) 0.053(1) Uani d . 1.00 .
C(18) -0.2539(5) 0.5182(3) 0.5424(2) 0.057(1) Uani d . 1.00 .
C(19) -0.1584(5) 0.4978(4) 0.6092(2) 0.058(1) Uani d . 1.00 .
C(20) 0.0961(5) 0.4206(3) 0.6624(2) 0.051(1) Uani d . 1.00 .
H(1) 0.103(4) 0.183(3) 0.493(2) 0.0597 Uiso calc . 1.00 .
H(2) 0.228(5) 0.217(3) 0.403(2) 0.0699 Uiso calc . 1.00 .
H(3) 0.243(4) 0.064(3) 0.327(2) 0.0635 Uiso calc . 1.00 .
H(4) 0.154(4) -0.234(3) 0.361(2) 0.0562 Uiso calc . 1.00 .
H(5) 0.225(4) -0.155(3) 0.310(2) 0.0562 Uiso calc . 1.00 .
H(6) -0.345(4) -0.418(3) 0.397(2) 0.0599 Uiso calc . 1.00 .
H(7) -0.519(4) -0.253(3) 0.424(2) 0.0638 Uiso calc . 1.00 .
H(8) -0.477(4) -0.069(3) 0.383(1) 0.0558 Uiso calc . 1.00 .
H(9) -0.294(4) 0.001(3) 0.255(2) 0.0572 Uiso calc . 1.00 .
H(10) -0.167(4) 0.044(3) 0.321(2) 0.0572 Uiso calc . 1.00 .
H(12) -0.435(5) 0.182(3) 0.243(2) 0.0766 Uiso calc . 1.00 .
H(14) -0.486(5) 0.360(4) 0.288(2) 0.0894 Uiso calc . 1.00 .
H(15) -0.429(5) 0.227(3) 0.444(2) 0.0763 Uiso calc . 1.00 .
H(16) -0.272(5) 0.201(3) 0.420(2) 0.0763 Uiso calc . 1.00 .
H(17) -0.151(4) 0.390(3) 0.467(2) 0.0642 Uiso calc . 1.00 .
H(18) -0.172(4) 0.285(3) 0.518(2) 0.0642 Uiso calc . 1.00 .
H(19) -0.178(5) 0.556(3) 0.513(2) 0.0689 Uiso calc . 1.00 .
H(20) -0.329(5) 0.565(3) 0.548(2) 0.0689 Uiso calc . 1.00 .
H(21) -0.219(5) 0.455(3) 0.637(2) 0.0703 Uiso calc . 1.00 .
H(22) -0.117(5) 0.572(3) 0.628(2) 0.0703 Uiso calc . 1.00 .
H(23) 0.151(4) 0.494(3) 0.667(2) 0.0621 Uiso calc . 1.00 .
H(24) 0.033(4) 0.409(3) 0.700(2) 0.0621 Uiso calc . 1.00 .
H(25) -0.277(5) 0.230(3) 0.303(2) 0.0805 Uiso calc . 1.00 .
H(26) -0.558(5) 0.249(3) 0.346(2) 0.0805 Uiso calc . 1.00 .

loop_
_geom_bond_atom_site_label_1
_geom_bond_atom_site_label_2
_geom_bond_distance
_geom_bond_site_symmetry_1
_geom_bond_site_symmetry_2
_geom_bond_publ_flag
S(1) C(6) 1.825(3) 1_555 1_555 yes
S(1) C(7) 1.786(3) 1_555 1_555 yes
O(1) C(13) 1.404(4) 1_555 1_555 yes
O(1) C(14) 1.426(4) 1_555 1_555 yes
O(2) C(15) 1.377(4) 1_555 1_555 yes
O(2) C(16) 1.421(4) 1_555 1_555 yes
O(3) C(17) 1.418(4) 1_555 1_555 yes
O(3) C(18) 1.413(4) 1_555 1_555 yes
O(4) C(19) 1.417(4) 1_555 1_555 yes
O(4) C(20) 1.430(4) 1_555 1_555 yes
N(1) C(1) 1.336(4) 1_555 1_555 yes
N(1) C(5) 1.341(4) 1_555 1_555 yes
C(1) C(1) 1.493(6) 1_555 3_556 yes
C(1) C(2) 1.391(4) 1_555 1_555 yes
C(2) C(3) 1.375(5) 1_555 1_555 yes
C(3) C(4) 1.375(5) 1_555 1_555 yes
C(4) C(5) 1.385(4) 1_555 1_555 yes
C(5) C(6) 1.498(4) 1_555 1_555 yes
C(7) C(8) 1.396(4) 1_555 1_555 yes
C(7) C(12) 1.396(4) 1_555 1_555 yes
C(8) C(9) 1.389(4) 1_555 1_555 yes
C(8) C(20) 1.508(5) 1_555 3_556 yes
C(9) C(10) 1.367(5) 1_555 1_555 yes
C(10) C(11) 1.390(5) 1_555 1_555 yes
C(11) C(12) 1.389(4) 1_555 1_555 yes
C(12) C(13) 1.511(4) 1_555 1_555 yes
C(14) C(15) 1.473(6) 1_555 1_555 yes
C(16) C(17) 1.479(5) 1_555 1_555 yes
C(18) C(19) 1.495(5) 1_555 1_555 yes
